data_4312751
loop_
_publ_author_name
'David Parker'
'Horst Puschmann'
'Andrei S. Batsanov'
'Kanthi Senanayake'

_publ_contact_author 'Andrei S.Batsanov'
_publ_contact_author_email a.s.batsanov@durham.ac.uk
_publ_section_title
;
 Structural Analysis of Nine-Coordinate Lanthanide Complexes: Steric
 Control of the Metal-Water Distance Across the Series
;
_journal_name_full 'Inorganic Chemistry'
_journal_page_first 8646
_journal_page_last 8651
_journal_paper_doi 10.1021/ic030203z
_journal_volume 42
_journal_year 2003
_chemical_absolute_configuration ad
_chemical_formula_moiety 'C48 H66 N8 O5 Sm 3+,3(C F3 O3 S 1-),3(H2 O)'
_chemical_formula_sum 'C51 H72 F9 N8 O17 S3 Sm'
_chemical_formula_weight 1486.70
_chemical_name_systematic
;
  ?
;
_space_group_IT_number 4
_symmetry_cell_setting monoclinic
_symmetry_space_group_name_Hall 'P 2yb'
_symmetry_space_group_name_H-M 'P 1 21 1'
_atom_sites_solution_hydrogens difmap
_atom_sites_solution_primary direct
_atom_sites_solution_secondary difmap
_audit_creation_method SHELXL-97
_cell_angle_alpha 90.00
_cell_angle_beta 101.78(1)
_cell_angle_gamma 90.00
_cell_formula_units_Z 2
_cell_length_a 14.685(4)
_cell_length_b 11.658(3)
_cell_length_c 19.302(6)
_cell_measurement_reflns_used 2895
_cell_measurement_temperature 120(2)
_cell_measurement_theta_max 20.52
_cell_measurement_theta_min 2.32
_cell_volume 3234.9(16)
_computing_cell_refinement 'SMART version 5.625 (Bruker, 2001)'
_computing_data_collection 'SMART version 5.625 (Bruker, 2001)'
_computing_data_reduction 'SAINT version 6.02A (Bruker, 2001)'
_computing_molecular_graphics 'SHELXTL version 5.10 (Bruker, 1997)'
_computing_publication_material 'SHELXTL version 5.10 (Bruker, 1997)'
_computing_structure_refinement 'SHELXTL version 6.12 (Bruker, 2001)'
_computing_structure_solution 'SHELXTL version 6.12 (Bruker, 2001)'
_diffrn_ambient_temperature 120(2)
_diffrn_detector_area_resol_mean 8
_diffrn_measured_fraction_theta_full 0.999
_diffrn_measured_fraction_theta_max 0.999
_diffrn_measurement_device_type 'SMART 6K CCD area detector'
_diffrn_measurement_method '\w scans'
_diffrn_radiation_monochromator graphite
_diffrn_radiation_source 'fine-focus sealed tube'
_diffrn_radiation_type MoK\a
_diffrn_radiation_wavelength 0.71073
_diffrn_reflns_av_R_equivalents 0.1067
_diffrn_reflns_av_sigmaI/netI 0.1857
_diffrn_reflns_limit_h_max 18
_diffrn_reflns_limit_h_min -18
_diffrn_reflns_limit_k_max 14
_diffrn_reflns_limit_k_min -14
_diffrn_reflns_limit_l_max 24
_diffrn_reflns_limit_l_min -24
_diffrn_reflns_number 33678
_diffrn_reflns_theta_full 27.00
_diffrn_reflns_theta_max 27.00
_diffrn_reflns_theta_min 1.95
_exptl_absorpt_coefficient_mu 1.101
_exptl_absorpt_correction_T_max 0.9574
_exptl_absorpt_correction_T_min 0.6029
_exptl_absorpt_correction_type multi-scan
_exptl_absorpt_process_details 'SADABS v.2.03 (Sheldrick, 2001), R(int)=0.147 before correction'
_exptl_crystal_colour colourless
_exptl_crystal_density_diffrn 1.526
_exptl_crystal_density_method 'not measured'
_exptl_crystal_description 'oblique block'
_exptl_crystal_F_000 1522
_exptl_crystal_size_max 0.09
_exptl_crystal_size_mid 0.08
_exptl_crystal_size_min 0.04
_refine_diff_density_max 2.447
_refine_diff_density_min -1.007
_refine_diff_density_rms 0.111
_refine_ls_abs_structure_details 'Flack H D (1983), Acta Cryst. A39, 876-881'
_refine_ls_abs_structure_Flack -0.003(7)
_refine_ls_extinction_method none
_refine_ls_goodness_of_fit_ref 0.813
_refine_ls_hydrogen_treatment constr
_refine_ls_matrix_type full
_refine_ls_number_parameters 843
_refine_ls_number_reflns 13969
_refine_ls_number_restraints 31
_refine_ls_restrained_S_all 0.812
_refine_ls_R_factor_all 0.1014
_refine_ls_R_factor_gt 0.0559
_refine_ls_shift/su_max 0.015
_refine_ls_shift/su_mean 0.000
_refine_ls_structure_factor_coef Fsqd
_refine_ls_weighting_details 'calc w=1/[\s^2^(Fo^2^)+(0.0010P)^2^] where P=(Fo^2^+2Fc^2^)/3'
_refine_ls_weighting_scheme calc
_refine_ls_wR_factor_gt 0.0678
_refine_ls_wR_factor_ref 0.0772
_reflns_Friedel_coverage 0.86
_reflns_number_gt 8420
_reflns_number_total 13969
_reflns_threshold_expression I>2\s(I)
_cod_data_source_file ic030203z_4.cif
_cod_data_source_block 02srv270
_cod_depositor_comments
;
The following automatic conversions were performed:

'_symmetry_cell_setting' value 'Monoclinic' changed to 'monoclinic'
according to the built-in table from CIF Core dictionary named
'cif_core.dic' version 2.4.1 from 2010-06-29.

Automatic conversion script
Id: cif_fix_values 1646 2011-03-28 12:23:43Z adriana 
;
_cod_database_code 4312751

loop_
_symmetry_equiv_pos_as_xyz
'x, y, z'
'-x, y+1/2, -z'

loop_
_atom_site_label
_atom_site_type_symbol
_atom_site_fract_x
_atom_site_fract_y
_atom_site_fract_z
_atom_site_U_iso_or_equiv
_atom_site_adp_type
_atom_site_occupancy
_atom_site_symmetry_multiplicity
_atom_site_calc_flag
_atom_site_refinement_flags
_atom_site_disorder_assembly
_atom_site_disorder_group
Sm Sm 0.19615(2) 0.30120(3) 0.280647(16) 0.02043(7) Uani 1 1 d . . .
O1 O 0.3275(3) 0.3506(3) 0.2328(2) 0.0233(12) Uani 1 1 d . . .
O2 O 0.1118(3) 0.3392(3) 0.1657(2) 0.0217(12) Uani 1 1 d . . .
O3 O 0.0631(3) 0.3755(4) 0.3184(2) 0.0226(11) Uani 1 1 d . . .
O4 O 0.2753(3) 0.3806(3) 0.3888(2) 0.0196(11) Uani 1 1 d . . .
O5 O 0.1984(3) 0.5133(3) 0.2639(2) 0.0305(12) Uani 1 1 d . . .
H051 H 0.1473 0.5466 0.2456 0.037 Uiso 1 1 d R . .
H052 H 0.2540 0.5422 0.2659 0.037 Uiso 1 1 d R . .
N1 N 0.3398(3) 0.1630(4) 0.3228(3) 0.0173(13) Uani 1 1 d . . .
N2 N 0.2119(4) 0.1419(4) 0.1833(3) 0.0235(14) Uani 1 1 d . . .
N3 N 0.0509(4) 0.1607(4) 0.2563(3) 0.0172(13) Uani 1 1 d . . .
N4 N 0.1799(4) 0.1794(4) 0.3963(3) 0.0195(13) Uani 1 1 d . . .
N10 N 0.4777(3) 0.3275(5) 0.2246(3) 0.0277(17) Uani 1 1 d . . .
H10 H 0.5312 0.2940 0.2418 0.033 Uiso 1 1 calc R . .
N20 N 0.0798(3) 0.3261(5) 0.0462(3) 0.0257(16) Uani 1 1 d . . .
H20 H 0.0857 0.2856 0.0089 0.031 Uiso 1 1 calc R . .
N30 N -0.0885(4) 0.3740(4) 0.3238(3) 0.0249(14) Uani 1 1 d . . .
H30 H -0.1427 0.3397 0.3109 0.030 Uiso 1 1 calc R . .
N40 N 0.3159(3) 0.3948(4) 0.5076(3) 0.0236(14) Uani 1 1 d . . .
H40 H 0.3092 0.3692 0.5492 0.028 Uiso 1 1 calc R . .
C1 C 0.3377(4) 0.0618(5) 0.2767(3) 0.0243(17) Uani 1 1 d . . .
H1A H 0.4030 0.0318 0.2858 0.032 Uiso 1 1 d R . .
H1B H 0.2963 0.0022 0.2894 0.032 Uiso 1 1 d R . .
C2 C 0.3038(4) 0.0861(5) 0.1986(3) 0.0267(18) Uani 1 1 d . . .
H2A H 0.3046 0.0164 0.1703 0.035 Uiso 1 1 d R . .
H2B H 0.3485 0.1405 0.1847 0.035 Uiso 1 1 d R . .
C3 C 0.1405(4) 0.0494(5) 0.1836(3) 0.0267(17) Uani 1 1 d . . .
H3A H 0.1368 0.0055 0.1393 0.035 Uiso 1 1 d R . .
H3B H 0.1634 -0.0019 0.2243 0.035 Uiso 1 1 d R . .
C4 C 0.0450(4) 0.0944(6) 0.1898(3) 0.0256(17) Uani 1 1 d . . .
H4A H 0.0018 0.0290 0.1878 0.033 Uiso 1 1 d R . .
H4B H 0.0205 0.1430 0.1481 0.033 Uiso 1 1 d R . .
C5 C 0.0505(4) 0.0769(5) 0.3147(3) 0.0279(18) Uani 1 1 d . . .
H5A H -0.0140 0.0454 0.3097 0.036 Uiso 1 1 d R . .
H5B H 0.0937 0.0139 0.3101 0.036 Uiso 1 1 d R . .
C6 C 0.0847(4) 0.1286(6) 0.3884(3) 0.0277(17) Uani 1 1 d . . .
H6A H 0.0858 0.0700 0.4253 0.036 Uiso 1 1 d R . .
H6B H 0.0383 0.1871 0.3948 0.036 Uiso 1 1 d R . .
C7 C 0.2501(4) 0.0876(5) 0.4094(3) 0.0271(17) Uani 1 1 d . . .
H7A H 0.2551 0.0607 0.4589 0.035 Uiso 1 1 d R . .
H7B H 0.2296 0.0231 0.3771 0.035 Uiso 1 1 d R . .
C8 C 0.3446(4) 0.1229(5) 0.3969(3) 0.0212(16) Uani 1 1 d . . .
H8A H 0.3902 0.0597 0.4080 0.028 Uiso 1 1 d R . .
H8B H 0.3670 0.1848 0.4309 0.028 Uiso 1 1 d R . .
C10 C 0.4230(4) 0.2343(5) 0.3198(3) 0.0224(16) Uani 1 1 d . . .
H10A H 0.4368 0.2813 0.3634 0.029 Uiso 1 1 d R . .
H10B H 0.4789 0.1864 0.3194 0.029 Uiso 1 1 d R . .
C11 C 0.4067(4) 0.3085(8) 0.2556(3) 0.0234(14) Uani 1 1 d . . .
C12 C 0.4707(5) 0.4033(7) 0.1619(4) 0.038(2) Uani 1 1 d . . .
H12 H 0.4311 0.4690 0.1703 0.045 Uiso 1 1 d R . .
C13 C 0.5679(5) 0.4397(6) 0.1579(4) 0.052(3) Uani 1 1 d . . .
H13A H 0.6068 0.3722 0.1555 0.058(15) Uiso 1 1 d R . .
H13B H 0.5950 0.4847 0.2001 0.058(15) Uiso 1 1 d R . .
H13C H 0.5652 0.4867 0.1155 0.058(15) Uiso 1 1 d R . .
C14 C 0.4187(6) 0.3440(8) 0.0966(5) 0.040(3) Uani 1 1 d . . .
C15 C 0.4412(6) 0.2329(9) 0.0800(5) 0.053(3) Uani 1 1 d . . .
H15 H 0.4896 0.1933 0.1118 0.063 Uiso 1 1 d R . .
C16 C 0.3968(8) 0.1794(10) 0.0196(5) 0.087(4) Uani 1 1 d . . .
H16 H 0.4165 0.1071 0.0070 0.104 Uiso 1 1 d R . .
C17 C 0.3267(9) 0.2326(14) -0.0282(7) 0.093(5) Uani 1 1 d . . .
H17 H 0.2958 0.1982 -0.0716 0.112 Uiso 1 1 d R . .
C18 C 0.3074(8) 0.3467(11) -0.0140(6) 0.074(4) Uani 1 1 d . . .
H18 H 0.2585 0.3858 -0.0457 0.088 Uiso 1 1 d R . .
C19 C 0.3506(6) 0.4016(8) 0.0480(5) 0.050(2) Uani 1 1 d . . .
H19 H 0.3315 0.4746 0.0597 0.060 Uiso 1 1 d R . .
C20 C 0.1951(4) 0.1960(6) 0.1136(3) 0.0268(18) Uani 1 1 d . . .
H20A H 0.2548 0.2307 0.1071 0.035 Uiso 1 1 d R . .
H20B H 0.1744 0.1407 0.0748 0.035 Uiso 1 1 d R . .
C21 C 0.1254(4) 0.2959(9) 0.1102(3) 0.0231(13) Uani 1 1 d . . .
C22 C 0.0191(4) 0.4281(5) 0.0380(3) 0.0248(17) Uani 1 1 d . . .
H22 H 0.0384 0.4767 0.0812 0.030 Uiso 1 1 d R . .
C23 C 0.0393(5) 0.5005(6) -0.0231(4) 0.036(2) Uani 1 1 d . . .
H23A H 0.0212 0.4574 -0.0674 0.035(12) Uiso 1 1 d R . .
H23B H 0.1060 0.5186 -0.0149 0.035(12) Uiso 1 1 d R . .
H23C H 0.0033 0.5717 -0.0266 0.035(12) Uiso 1 1 d R . .
C24 C -0.0811(5) 0.3914(6) 0.0295(4) 0.0301(18) Uani 1 1 d . . .
C25 C -0.1251(5) 0.3256(9) -0.0272(4) 0.057(3) Uani 1 1 d . . .
H25 H -0.0878 0.2813 -0.0519 0.069 Uiso 1 1 d R . .
C26 C -0.2165(5) 0.2947(11) -0.0347(4) 0.066(3) Uani 1 1 d . . .
H26 H -0.2411 0.2279 -0.0592 0.079 Uiso 1 1 d R . .
C27 C -0.2657(6) 0.3308(8) 0.0139(5) 0.065(3) Uani 1 1 d . . .
H27 H -0.3298 0.3109 0.0117 0.078 Uiso 1 1 d R . .
C28 C -0.2233(7) 0.3964(9) 0.0701(5) 0.088(4) Uani 1 1 d . . .
H28 H -0.2621 0.4429 0.0923 0.106 Uiso 1 1 d R . .
C29 C -0.1312(6) 0.4244(7) 0.0774(5) 0.063(3) Uani 1 1 d . . .
H29 H -0.1056 0.4874 0.1056 0.076 Uiso 1 1 d R . .
C30 C -0.0330(4) 0.2345(5) 0.2480(3) 0.0197(16) Uani 1 1 d . . .
H30A H -0.0484 0.2629 0.1984 0.026 Uiso 1 1 d R . .
H30B H -0.0874 0.1894 0.2560 0.026 Uiso 1 1 d R . .
C31 C -0.0156(5) 0.3324(5) 0.3006(3) 0.0202(18) Uani 1 1 d . . .
C32 C -0.0818(5) 0.4752(5) 0.3703(4) 0.0277(17) Uani 1 1 d . . .
H32 H -0.0420 0.5323 0.3519 0.033 Uiso 1 1 d R . .
C33 C -0.1777(5) 0.5250(6) 0.3675(4) 0.039(2) Uani 1 1 d . . .
H33A H -0.2172 0.4669 0.3832 0.045(13) Uiso 1 1 d R . .
H33B H -0.2052 0.5478 0.3188 0.045(13) Uiso 1 1 d R . .
H33C H -0.1733 0.5920 0.3986 0.045(13) Uiso 1 1 d R . .
C34 C -0.0291(4) 0.4478(5) 0.4439(3) 0.0207(16) Uani 1 1 d . . .
C35 C -0.0582(5) 0.3604(5) 0.4836(4) 0.0285(18) Uani 1 1 d . . .
H35 H -0.1117 0.3176 0.4611 0.034 Uiso 1 1 d R . .
C36 C -0.0091(5) 0.3372(5) 0.5512(4) 0.033(2) Uani 1 1 d . . .
H36 H -0.0316 0.2775 0.5761 0.039 Uiso 1 1 d R . .
C37 C 0.0680(5) 0.3996(6) 0.5823(4) 0.035(2) Uani 1 1 d . . .
H37 H 0.0989 0.3821 0.6299 0.042 Uiso 1 1 d R . .
C38 C 0.0967(5) 0.4880(6) 0.5428(4) 0.0317(19) Uani 1 1 d . . .
H38 H 0.1498 0.5311 0.5657 0.038 Uiso 1 1 d R . .
C39 C 0.0480(5) 0.5092(5) 0.4748(4) 0.0283(18) Uani 1 1 d . . .
H39 H 0.0708 0.5691 0.4502 0.034 Uiso 1 1 d R . .
C40 C 0.1935(4) 0.2610(5) 0.4569(3) 0.0220(17) Uani 1 1 d . . .
H40A H 0.1323 0.2978 0.4577 0.029 Uiso 1 1 d R . .
H40B H 0.2144 0.2196 0.5023 0.029 Uiso 1 1 d R . .
C41 C 0.2670(5) 0.3485(5) 0.4507(4) 0.0240(18) Uani 1 1 d . . .
C42 C 0.3811(4) 0.4873(5) 0.5048(3) 0.0250(17) Uani 1 1 d . . .
H42 H 0.3497 0.5384 0.4654 0.030 Uiso 1 1 d R . .
C43 C 0.3969(5) 0.5533(6) 0.5735(3) 0.035(2) Uani 1 1 d . . .
H43A H 0.4291 0.5036 0.6118 0.020(10) Uiso 1 1 d R . .
H43B H 0.3365 0.5766 0.5832 0.020(10) Uiso 1 1 d R . .
H43C H 0.4350 0.6214 0.5707 0.020(10) Uiso 1 1 d R . .
C44 C 0.4704(5) 0.4447(5) 0.4863(4) 0.0248(17) Uani 1 1 d . . .
C45 C 0.5207(5) 0.3593(6) 0.5271(4) 0.037(2) Uani 1 1 d . . .
H45 H 0.4977 0.3248 0.5647 0.044 Uiso 1 1 d R . .
C46 C 0.6056(5) 0.3212(7) 0.5114(4) 0.044(2) Uani 1 1 d . . .
H46 H 0.6410 0.2634 0.5394 0.052 Uiso 1 1 d R . .
C47 C 0.6363(5) 0.3693(6) 0.4547(5) 0.047(2) Uani 1 1 d . . .
H47 H 0.6946 0.3449 0.4446 0.056 Uiso 1 1 d R . .
C48 C 0.5870(5) 0.4540(7) 0.4140(4) 0.044(2) Uani 1 1 d . . .
H48 H 0.6098 0.4878 0.3761 0.053 Uiso 1 1 d R . .
C49 C 0.5049(5) 0.4895(6) 0.4317(4) 0.0335(19) Uani 1 1 d . . .
H49 H 0.4701 0.5484 0.4044 0.040 Uiso 1 1 d R . .
S1 S 0.01446(14) 0.21159(16) 0.83345(10) 0.0349(5) Uani 1 1 d . . .
O6 O -0.0276(3) 0.1044(4) 0.8080(3) 0.0428(15) Uani 1 1 d . . .
O7 O 0.0614(3) 0.2134(4) 0.9062(2) 0.0418(14) Uani 1 1 d . . .
O8 O -0.0425(3) 0.3102(6) 0.8103(2) 0.0515(13) Uani 1 1 d . . .
C50 C 0.1087(7) 0.2251(8) 0.7855(5) 0.051(3) Uani 1 1 d . . .
F1 F 0.1566(4) 0.3203(6) 0.8035(3) 0.092(2) Uani 1 1 d . . .
F2 F 0.0763(4) 0.2265(4) 0.7163(2) 0.0700(16) Uani 1 1 d . . .
F3 F 0.1685(3) 0.1352(5) 0.8003(3) 0.0696(16) Uani 1 1 d . . .
S2 S 0.4274(9) 0.7119(11) 0.2612(6) 0.104(4) Uani 0.611(8) 1 d P A 1
O9 O 0.5139(8) 0.6530(11) 0.2935(6) 0.105(5) Uani 0.611(8) 1 d P A 1
O10 O 0.3553(10) 0.6315(14) 0.2300(9) 0.114(7) Uani 0.611(8) 1 d P A 1
O11 O 0.3921(6) 0.7964(12) 0.2986(5) 0.068(3) Uani 0.611(8) 1 d P A 1
C51 C 0.4575(9) 0.7804(11) 0.1879(8) 0.070(6) Uani 0.611(8) 1 d PD A 1
F4 F 0.5271(8) 0.8567(9) 0.2070(6) 0.155(7) Uani 0.611(8) 1 d PD A 1
F5 F 0.4886(9) 0.7112(9) 0.1427(6) 0.112(6) Uani 0.611(8) 1 d PD A 1
F6 F 0.3917(7) 0.8417(8) 0.1467(5) 0.110(5) Uani 0.611(8) 1 d PD A 1
S2' S 0.4257(6) 0.7176(8) 0.2571(5) 0.0138(18) Uiso 0.389(8) 1 d P A 2
O9' O 0.3325(10) 0.7839(18) 0.2345(8) 0.072(6) Uiso 0.389(8) 1 d P A 2
O10' O 0.4852(9) 0.7789(13) 0.3072(6) 0.044(5) Uiso 0.389(8) 1 d P A 2
O11' O 0.4061(15) 0.612(2) 0.2529(13) 0.074(8) Uiso 0.389(8) 1 d P A 2
C51' C 0.4679(11) 0.7449(16) 0.1798(11) 0.045(9) Uiso 0.389(8) 1 d PD A 2
F4' F 0.5575(8) 0.7165(13) 0.1871(8) 0.074(6) Uiso 0.389(8) 1 d PD A 2
F5' F 0.4265(9) 0.6914(11) 0.1212(8) 0.046(5) Uiso 0.389(8) 1 d PD A 2
F6' F 0.4640(11) 0.8562(13) 0.1624(10) 0.069(6) Uiso 0.389(8) 1 d PD A 2
S3 S -0.29680(14) 0.12670(19) 0.26038(11) 0.0410(5) Uani 1 1 d . . .
O12 O -0.2495(4) 0.0399(6) 0.3046(3) 0.096(3) Uani 1 1 d . . .
O13 O -0.2512(3) 0.2363(5) 0.2653(3) 0.079(2) Uani 1 1 d . . .
O14 O -0.3945(3) 0.1372(4) 0.2586(3) 0.0356(13) Uani 1 1 d . . .
C52 C -0.2904(5) 0.0782(7) 0.1731(4) 0.038(2) Uani 1 1 d . . .
F7 F -0.3304(3) -0.0239(4) 0.1604(3) 0.0840(19) Uani 1 1 d . . .
F8 F -0.3339(4) 0.1450(5) 0.1236(3) 0.099(2) Uani 1 1 d . . .
F9 F -0.2035(3) 0.0648(4) 0.1644(2) 0.0489(12) Uani 1 1 d . . .
O1W O 0.2010(3) 0.6481(4) 0.4049(3) 0.0539(16) Uani 1 1 d . . .
H1W1 H 0.1993 0.7042 0.3765 0.065 Uiso 1 1 d R . .
H2W1 H 0.2229 0.5934 0.3842 0.065 Uiso 1 1 d R . .
O2W O 0.1970(3) 0.8243(5) 0.3059(2) 0.0506(17) Uani 1 1 d . . .
H1W2 H 0.1497 0.8168 0.2725 0.061 Uiso 1 1 d R . .
H2W2 H 0.2372 0.8086 0.2813 0.061 Uiso 1 1 d R . .
O3W O 0.6871(3) 0.8089(7) 0.3546(2) 0.0609(15) Uani 1 1 d . . .
H1W3 H 0.6385 0.7753 0.3322 0.073 Uiso 1 1 d R . .
H2W3 H 0.6896 0.8592 0.3232 0.073 Uiso 1 1 d R . .

loop_
_atom_site_aniso_label
_atom_site_aniso_U_11
_atom_site_aniso_U_22
_atom_site_aniso_U_33
_atom_site_aniso_U_23
_atom_site_aniso_U_13
_atom_site_aniso_U_12
Sm 0.02076(17) 0.02388(16) 0.01658(15) -0.0002(3) 0.00362(12) 0.0007(3)
O1 0.016(3) 0.033(3) 0.022(3) 0.007(2) 0.006(2) 0.0055(19)
O2 0.019(3) 0.028(3) 0.019(3) 0.0034(19) 0.007(2) 0.0043(18)
O3 0.020(3) 0.033(3) 0.015(3) -0.004(2) 0.005(2) 0.002(2)
O4 0.021(3) 0.029(3) 0.009(2) 0.005(2) 0.004(2) -0.002(2)
O5 0.024(3) 0.028(3) 0.041(3) -0.002(2) 0.009(2) 0.002(2)
N1 0.014(3) 0.016(3) 0.021(3) 0.002(2) 0.002(2) 0.000(2)
N2 0.027(4) 0.028(3) 0.017(3) -0.004(3) 0.009(3) -0.003(3)
N3 0.021(3) 0.014(3) 0.017(3) -0.002(2) 0.004(3) -0.001(2)
N4 0.024(4) 0.010(3) 0.026(3) 0.002(2) 0.007(3) 0.003(2)
N10 0.014(3) 0.041(5) 0.028(3) 0.010(3) 0.004(2) 0.003(3)
N20 0.028(3) 0.031(5) 0.016(3) -0.005(3) 0.001(2) 0.000(3)
N30 0.018(3) 0.034(4) 0.022(3) -0.007(3) 0.004(3) 0.004(3)
N40 0.021(3) 0.030(3) 0.017(3) 0.004(3) -0.004(3) -0.003(3)
C1 0.014(4) 0.022(4) 0.034(5) -0.005(3) -0.001(3) 0.004(3)
C2 0.020(4) 0.025(4) 0.033(5) -0.005(3) 0.001(4) 0.002(3)
C3 0.029(5) 0.027(4) 0.022(4) -0.001(3) 0.002(3) 0.006(3)
C4 0.024(4) 0.034(5) 0.016(4) -0.011(3) -0.003(3) 0.000(3)
C5 0.018(4) 0.028(4) 0.039(5) 0.001(3) 0.008(3) -0.006(3)
C6 0.019(4) 0.041(5) 0.023(4) 0.000(3) 0.003(3) -0.001(3)
C7 0.031(5) 0.021(4) 0.029(4) 0.010(3) 0.005(3) 0.004(3)
C8 0.016(4) 0.027(4) 0.019(4) 0.006(3) 0.001(3) 0.003(3)
C10 0.010(4) 0.037(4) 0.021(4) 0.004(3) 0.004(3) 0.009(3)
C11 0.023(4) 0.021(4) 0.028(4) -0.004(5) 0.010(3) -0.008(5)
C12 0.029(5) 0.050(5) 0.041(5) 0.013(4) 0.023(4) 0.003(4)
C13 0.040(6) 0.064(6) 0.058(6) 0.032(5) 0.024(5) 0.007(4)
C14 0.036(6) 0.069(7) 0.020(5) 0.017(4) 0.015(4) 0.008(4)
C15 0.033(6) 0.095(8) 0.037(6) 0.003(6) 0.022(5) 0.010(6)
C16 0.101(10) 0.128(11) 0.040(7) -0.016(7) 0.035(7) 0.010(8)
C17 0.075(11) 0.161(13) 0.048(9) -0.015(10) 0.022(8) -0.015(10)
C18 0.058(8) 0.131(12) 0.029(7) 0.039(6) 0.002(6) 0.011(7)
C19 0.038(6) 0.070(6) 0.050(6) 0.028(5) 0.028(5) 0.010(5)
C20 0.010(4) 0.050(5) 0.020(4) -0.001(3) 0.003(3) 0.000(3)
C21 0.017(3) 0.028(4) 0.024(3) 0.002(5) 0.003(3) 0.002(5)
C22 0.026(4) 0.025(4) 0.022(4) 0.005(3) 0.001(3) 0.004(3)
C23 0.034(5) 0.041(5) 0.034(5) 0.016(4) 0.008(4) 0.005(4)
C24 0.035(5) 0.030(4) 0.023(4) -0.005(3) 0.000(4) 0.007(4)
C25 0.028(5) 0.082(9) 0.060(6) -0.019(5) 0.005(4) 0.007(5)
C26 0.045(5) 0.064(6) 0.085(7) -0.034(8) 0.008(5) -0.003(8)
C27 0.037(5) 0.090(10) 0.072(7) 0.003(6) 0.023(5) -0.008(5)
C28 0.058(7) 0.112(9) 0.105(10) -0.059(7) 0.045(7) -0.029(7)
C29 0.050(7) 0.064(7) 0.083(8) -0.014(6) 0.031(6) -0.014(5)
C30 0.009(4) 0.022(4) 0.027(4) -0.014(3) 0.000(3) -0.004(3)
C31 0.020(4) 0.027(5) 0.013(4) 0.001(3) 0.002(3) 0.009(3)
C32 0.028(5) 0.024(4) 0.031(5) 0.001(3) 0.006(3) -0.001(3)
C33 0.033(5) 0.045(5) 0.043(5) 0.004(4) 0.015(4) 0.013(4)
C34 0.020(4) 0.020(4) 0.022(4) -0.011(3) 0.005(3) 0.000(3)
C35 0.030(5) 0.028(4) 0.026(5) -0.008(3) 0.005(4) 0.000(3)
C36 0.047(5) 0.026(5) 0.030(5) 0.000(3) 0.019(4) 0.002(3)
C37 0.052(6) 0.035(5) 0.017(4) -0.006(4) 0.002(4) 0.010(4)
C38 0.033(5) 0.033(5) 0.029(5) -0.008(4) 0.004(4) 0.006(4)
C39 0.034(5) 0.017(4) 0.036(5) -0.001(3) 0.013(4) 0.010(3)
C40 0.019(4) 0.029(4) 0.018(4) 0.000(3) 0.005(3) -0.004(3)
C41 0.025(4) 0.028(4) 0.017(4) 0.001(3) 0.000(3) 0.005(3)
C42 0.026(4) 0.027(4) 0.020(4) -0.004(3) 0.001(3) -0.005(3)
C43 0.031(5) 0.034(5) 0.041(5) -0.001(4) 0.005(4) -0.009(4)
C44 0.025(4) 0.022(4) 0.025(4) -0.004(3) -0.001(3) -0.007(3)
C45 0.039(5) 0.030(4) 0.043(5) -0.008(4) 0.010(4) -0.011(4)
C46 0.046(5) 0.026(6) 0.056(5) -0.010(4) 0.004(4) -0.001(4)
C47 0.033(5) 0.034(5) 0.076(7) -0.015(5) 0.020(5) -0.008(4)
C48 0.044(6) 0.041(5) 0.051(6) 0.001(4) 0.018(5) -0.015(4)
C49 0.038(5) 0.029(4) 0.032(5) -0.002(3) 0.003(4) 0.000(4)
S1 0.0414(14) 0.0313(12) 0.0298(12) -0.0039(9) 0.0021(10) -0.0039(9)
O6 0.036(3) 0.036(3) 0.049(4) -0.002(3) -0.009(3) -0.010(3)
O7 0.050(4) 0.052(3) 0.021(3) -0.008(3) 0.002(3) 0.004(3)
O8 0.065(3) 0.028(3) 0.051(3) -0.007(4) -0.011(3) 0.003(4)
C50 0.068(8) 0.048(7) 0.039(6) -0.008(5) 0.017(5) -0.013(5)
F1 0.107(5) 0.085(6) 0.091(4) -0.021(4) 0.040(3) -0.064(5)
F2 0.116(5) 0.062(3) 0.038(3) 0.008(3) 0.030(3) 0.001(3)
F3 0.060(4) 0.100(4) 0.058(4) 0.004(3) 0.034(3) 0.014(3)
S2 0.162(8) 0.071(5) 0.100(6) -0.031(4) 0.078(5) -0.041(4)
O9 0.087(10) 0.153(12) 0.083(9) 0.094(9) 0.037(7) 0.086(9)
O10 0.068(11) 0.122(13) 0.172(17) -0.070(11) 0.070(11) -0.065(10)
O11 0.097(9) 0.044(5) 0.068(7) -0.014(9) 0.028(6) -0.013(10)
C51 0.096(17) 0.016(14) 0.091(15) -0.002(9) 0.007(11) -0.001(9)
F4 0.163(12) 0.125(11) 0.159(13) 0.078(8) -0.010(10) -0.099(9)
F5 0.188(19) 0.088(9) 0.094(12) 0.016(7) 0.108(13) 0.038(10)
F6 0.143(10) 0.103(11) 0.063(7) 0.009(6) -0.027(7) 0.072(8)
S3 0.0268(13) 0.0630(15) 0.0329(13) -0.0076(11) 0.0053(10) 0.0072(11)
O12 0.073(5) 0.184(7) 0.036(4) 0.042(4) 0.023(3) 0.089(5)
O13 0.039(4) 0.092(5) 0.113(6) -0.074(4) 0.031(4) -0.026(3)
O14 0.022(3) 0.045(3) 0.042(3) 0.002(3) 0.012(2) 0.014(2)
C52 0.031(5) 0.048(6) 0.035(5) 0.002(4) 0.004(4) 0.010(4)
F7 0.080(4) 0.083(4) 0.102(5) -0.053(4) 0.047(4) -0.034(3)
F8 0.104(5) 0.151(6) 0.048(4) 0.037(4) 0.032(3) 0.072(4)
F9 0.027(3) 0.068(3) 0.056(3) -0.010(3) 0.020(2) 0.004(2)
O1W 0.073(4) 0.042(3) 0.049(4) 0.005(3) 0.019(3) 0.000(3)
O2W 0.053(3) 0.044(5) 0.054(4) 0.008(3) 0.008(3) -0.004(3)
O3W 0.057(3) 0.091(4) 0.029(3) -0.016(5) -0.004(2) 0.010(5)

loop_
_atom_type_symbol
_atom_type_description
_atom_type_scat_dispersion_real
_atom_type_scat_dispersion_imag
_atom_type_scat_source
C C 0.0033 0.0016 'International Tables Vol C Tables 4.2.6.8 and 6.1.1.4'
H H 0.0000 0.0000 'International Tables Vol C Tables 4.2.6.8 and 6.1.1.4'
N N 0.0061 0.0033 'International Tables Vol C Tables 4.2.6.8 and 6.1.1.4'
O O 0.0106 0.0060 'International Tables Vol C Tables 4.2.6.8 and 6.1.1.4'
F F 0.0171 0.0103 'International Tables Vol C Tables 4.2.6.8 and 6.1.1.4'
S S 0.1246 0.1234 'International Tables Vol C Tables 4.2.6.8 and 6.1.1.4'
Sm Sm -0.1638 3.4418 'International Tables Vol C Tables 4.2.6.8 and 6.1.1.4'

loop_
_geom_angle_atom_site_label_1
_geom_angle_atom_site_label_2
_geom_angle_atom_site_label_3
_geom_angle
_geom_angle_site_symmetry_1
_geom_angle_site_symmetry_3
_geom_angle_publ_flag
O2 Sm O4 146.06(13) . . ?
O2 Sm O1 84.30(14) . . ?
O4 Sm O1 87.53(14) . . ?
O2 Sm O3 85.01(14) . . ?
O4 Sm O3 82.73(14) . . ?
O1 Sm O3 144.41(13) . . ?
O2 Sm O5 73.10(13) . . ?
O4 Sm O5 73.08(14) . . ?
O1 Sm O5 71.08(13) . . ?
O3 Sm O5 73.33(14) . . ?
O2 Sm N1 129.65(14) . . ?
O4 Sm N1 75.48(14) . . ?
O1 Sm N1 66.87(14) . . ?
O3 Sm N1 141.14(15) . . ?
O5 Sm N1 127.74(15) . . ?
O2 Sm N3 72.51(14) . . ?
O4 Sm N3 129.14(15) . . ?
O1 Sm N3 140.19(14) . . ?
O3 Sm N3 66.36(15) . . ?
O5 Sm N3 128.34(15) . . ?
N1 Sm N3 103.89(14) . . ?
O2 Sm N2 64.82(15) . . ?
O4 Sm N2 142.43(15) . . ?
O1 Sm N2 72.70(15) . . ?
O3 Sm N2 131.17(15) . . ?
O5 Sm N2 126.13(15) . . ?
N1 Sm N2 67.48(16) . . ?
N3 Sm N2 68.27(15) . . ?
O2 Sm N4 139.58(15) . . ?
O4 Sm N4 65.51(14) . . ?
O1 Sm N4 131.77(15) . . ?
O3 Sm N4 73.84(15) . . ?
O5 Sm N4 129.43(14) . . ?
N1 Sm N4 67.95(15) . . ?
N3 Sm N4 67.54(16) . . ?
N2 Sm N4 104.44(16) . . ?
C11 O1 Sm 122.4(4) . . ?
C21 O2 Sm 126.4(4) . . ?
C31 O3 Sm 122.9(4) . . ?
C41 O4 Sm 125.9(4) . . ?
C1 N1 C10 109.9(5) . . ?
C1 N1 C8 108.6(5) . . ?
C10 N1 C8 109.5(5) . . ?
C1 N1 Sm 112.6(4) . . ?
C10 N1 Sm 104.9(3) . . ?
C8 N1 Sm 111.4(4) . . ?
C20 N2 C2 110.5(5) . . ?
C20 N2 C3 109.0(5) . . ?
C2 N2 C3 107.1(5) . . ?
C20 N2 Sm 108.8(4) . . ?
C2 N2 Sm 111.8(4) . . ?
C3 N2 Sm 109.5(4) . . ?
C30 N3 C4 107.9(5) . . ?
C30 N3 C5 109.3(5) . . ?
C4 N3 C5 107.7(5) . . ?
C30 N3 Sm 106.3(3) . . ?
C4 N3 Sm 112.2(4) . . ?
C5 N3 Sm 113.4(4) . . ?
C7 N4 C40 110.6(5) . . ?
C7 N4 C6 109.7(5) . . ?
C40 N4 C6 107.7(5) . . ?
C7 N4 Sm 110.4(4) . . ?
C40 N4 Sm 107.1(3) . . ?
C6 N4 Sm 111.3(4) . . ?
C11 N10 C12 122.6(6) . . ?
C21 N20 C22 119.6(6) . . ?
C31 N30 C32 122.5(5) . . ?
C41 N40 C42 122.1(6) . . ?
N1 C1 C2 114.4(5) . . ?
N2 C2 C1 112.5(5) . . ?
N2 C3 C4 114.0(5) . . ?
N3 C4 C3 110.8(5) . . ?
N3 C5 C6 113.2(5) . . ?
N4 C6 C5 111.8(5) . . ?
N4 C7 C8 114.1(5) . . ?
N1 C8 C7 111.9(5) . . ?
N1 C10 C11 111.3(5) . . ?
O1 C11 N10 122.3(7) . . ?
O1 C11 C10 119.9(5) . . ?
N10 C11 C10 117.8(6) . . ?
N10 C12 C14 110.4(6) . . ?
N10 C12 C13 107.5(6) . . ?
C14 C12 C13 114.3(7) . . ?
C15 C14 C19 117.7(10) . . ?
C15 C14 C12 121.2(9) . . ?
C19 C14 C12 120.9(9) . . ?
C16 C15 C14 121.9(11) . . ?
C15 C16 C17 121.7(12) . . ?
C16 C17 C18 116.8(14) . . ?
C19 C18 C17 122.1(12) . . ?
C18 C19 C14 119.7(10) . . ?
N2 C20 C21 110.6(5) . . ?
O2 C21 N20 123.9(7) . . ?
O2 C21 C20 119.6(6) . . ?
N20 C21 C20 116.4(6) . . ?
N20 C22 C24 109.7(5) . . ?
N20 C22 C23 108.7(5) . . ?
C24 C22 C23 114.3(6) . . ?
C29 C24 C25 117.8(8) . . ?
C29 C24 C22 120.1(7) . . ?
C25 C24 C22 122.0(7) . . ?
C26 C25 C24 121.4(8) . . ?
C27 C26 C25 119.4(9) . . ?
C26 C27 C28 120.0(9) . . ?
C27 C28 C29 119.6(9) . . ?
C24 C29 C28 121.8(9) . . ?
N3 C30 C31 110.0(5) . . ?
O3 C31 N30 121.7(6) . . ?
O3 C31 C30 120.7(6) . . ?
N30 C31 C30 117.6(6) . . ?
N30 C32 C34 111.2(5) . . ?
N30 C32 C33 109.9(5) . . ?
C34 C32 C33 114.2(6) . . ?
C39 C34 C35 117.5(6) . . ?
C39 C34 C32 121.4(6) . . ?
C35 C34 C32 121.2(6) . . ?
C36 C35 C34 120.2(6) . . ?
C37 C36 C35 122.2(7) . . ?
C36 C37 C38 117.6(7) . . ?
C39 C38 C37 119.7(7) . . ?
C34 C39 C38 122.8(7) . . ?
N4 C40 C41 110.7(5) . . ?
O4 C41 N40 121.6(6) . . ?
O4 C41 C40 118.6(6) . . ?
N40 C41 C40 119.7(6) . . ?
N40 C42 C44 112.1(5) . . ?
N40 C42 C43 109.2(6) . . ?
C44 C42 C43 113.0(5) . . ?
C49 C44 C45 118.4(7) . . ?
C49 C44 C42 122.3(6) . . ?
C45 C44 C42 119.3(7) . . ?
C44 C45 C46 119.7(7) . . ?
C47 C46 C45 119.1(8) . . ?
C48 C47 C46 121.7(8) . . ?
C47 C48 C49 117.3(8) . . ?
C44 C49 C48 123.9(7) . . ?
O7 S1 O6 115.8(3) . . ?
O7 S1 O8 115.2(3) . . ?
O6 S1 O8 114.1(3) . . ?
O7 S1 C50 103.5(4) . . ?
O6 S1 C50 102.7(4) . . ?
O8 S1 C50 103.1(4) . . ?
F1 C50 F2 108.5(8) . . ?
F1 C50 F3 107.8(8) . . ?
F2 C50 F3 107.7(7) . . ?
F1 C50 S1 111.0(7) . . ?
F2 C50 S1 111.1(7) . . ?
F3 C50 S1 110.7(6) . . ?
O11 S2 O10 110.9(12) . . ?
O11 S2 O9 119.7(11) . . ?
O10 S2 O9 111.7(14) . . ?
O11 S2 C51 106.2(11) . . ?
O10 S2 C51 104.1(11) . . ?
O9 S2 C51 102.5(9) . . ?
F6 C51 F5 103.7(12) . . ?
F6 C51 F4 103.1(11) . . ?
F5 C51 F4 103.6(12) . . ?
F6 C51 S2 117.1(12) . . ?
F5 C51 S2 115.3(11) . . ?
F4 C51 S2 112.5(11) . . ?
O11' S2' O10' 131.4(13) . . ?
O11' S2' O9' 106.8(12) . . ?
O10' S2' O9' 109.8(11) . . ?
O11' S2' C51' 103.7(14) . . ?
O10' S2' C51' 102.8(9) . . ?
O9' S2' C51' 96.6(8) . . ?
F5' C51' F4' 104.1(14) . . ?
F5' C51' F6' 104.6(15) . . ?
F4' C51' F6' 104.9(15) . . ?
F5' C51' S2' 117.4(16) . . ?
F4' C51' S2' 112.1(15) . . ?
F6' C51' S2' 112.7(15) . . ?
O12 S3 O14 116.3(4) . . ?
O12 S3 O13 115.6(4) . . ?
O14 S3 O13 112.1(3) . . ?
O12 S3 C52 103.1(4) . . ?
O14 S3 C52 104.4(3) . . ?
O13 S3 C52 103.2(4) . . ?
F8 C52 F7 105.6(7) . . ?
F8 C52 F9 108.6(7) . . ?
F7 C52 F9 105.8(6) . . ?
F8 C52 S3 112.9(6) . . ?
F7 C52 S3 110.4(6) . . ?
F9 C52 S3 113.0(5) . . ?

loop_
_geom_bond_atom_site_label_1
_geom_bond_atom_site_label_2
_geom_bond_distance
_geom_bond_site_symmetry_2
_geom_bond_publ_flag
Sm O2 2.352(4) . ?
Sm O4 2.362(4) . ?
Sm O1 2.374(4) . ?
Sm O3 2.383(4) . ?
Sm O5 2.495(4) . ?
Sm N1 2.647(5) . ?
Sm N3 2.654(5) . ?
Sm N2 2.685(5) . ?
Sm N4 2.697(5) . ?
O1 C11 1.257(7) . ?
O2 C21 1.238(7) . ?
O3 C31 1.243(7) . ?
O4 C41 1.281(7) . ?
N1 C1 1.474(7) . ?
N1 C10 1.488(7) . ?
N1 C8 1.493(7) . ?
N2 C20 1.461(7) . ?
N2 C2 1.473(7) . ?
N2 C3 1.504(7) . ?
N3 C30 1.484(7) . ?
N3 C4 1.485(7) . ?
N3 C5 1.493(7) . ?
N4 C7 1.471(7) . ?
N4 C40 1.490(7) . ?
N4 C6 1.497(7) . ?
N10 C11 1.323(7) . ?
N10 C12 1.484(8) . ?
N20 C21 1.327(7) . ?
N20 C22 1.474(8) . ?
N30 C31 1.334(7) . ?
N30 C32 1.473(7) . ?
N40 C41 1.301(7) . ?
N40 C42 1.452(7) . ?
C1 C2 1.515(8) . ?
C3 C4 1.525(8) . ?
C5 C6 1.533(8) . ?
C7 C8 1.513(8) . ?
C10 C11 1.490(9) . ?
C12 C14 1.503(11) . ?
C12 C13 1.506(8) . ?
C14 C15 1.390(10) . ?
C14 C19 1.395(11) . ?
C15 C16 1.365(13) . ?
C16 C17 1.381(15) . ?
C17 C18 1.398(13) . ?
C18 C19 1.391(13) . ?
C20 C21 1.543(10) . ?
C22 C24 1.508(9) . ?
C22 C23 1.527(8) . ?
C24 C29 1.349(10) . ?
C24 C25 1.384(9) . ?
C25 C26 1.368(9) . ?
C26 C27 1.362(10) . ?
C27 C28 1.369(11) . ?
C28 C29 1.370(10) . ?
C30 C31 1.514(7) . ?
C32 C34 1.507(8) . ?
C32 C33 1.513(8) . ?
C34 C39 1.369(8) . ?
C34 C35 1.393(8) . ?
C35 C36 1.382(8) . ?
C36 C37 1.376(9) . ?
C37 C38 1.398(9) . ?
C38 C39 1.381(8) . ?
C40 C41 1.507(8) . ?
C42 C44 1.510(8) . ?
C42 C43 1.510(8) . ?
C44 C49 1.364(9) . ?
C44 C45 1.386(8) . ?
C45 C46 1.413(9) . ?
C46 C47 1.385(10) . ?
C47 C48 1.372(9) . ?
C48 C49 1.382(9) . ?
S1 O7 1.432(5) . ?
S1 O6 1.436(5) . ?
S1 O8 1.438(6) . ?
S1 C50 1.822(9) . ?
C50 F1 1.322(10) . ?
C50 F2 1.324(9) . ?
C50 F3 1.360(10) . ?
S2 O11 1.384(16) . ?
S2 O10 1.449(16) . ?
S2 O9 1.466(14) . ?
S2 C51 1.756(19) . ?
C51 F6 1.329(12) . ?
C51 F5 1.337(13) . ?
C51 F4 1.349(12) . ?
S2' O11' 1.26(3) . ?
S2' O10' 1.365(17) . ?
S2' O9' 1.555(19) . ?
S2' C51' 1.76(3) . ?
C51' F5' 1.326(15) . ?
C51' F4' 1.336(15) . ?
C51' F6' 1.339(14) . ?
S3 O12 1.412(6) . ?
S3 O14 1.433(4) . ?
S3 O13 1.437(6) . ?
S3 C52 1.797(8) . ?
C52 F8 1.296(8) . ?
C52 F7 1.328(8) . ?
C52 F9 1.330(8) . ?

loop_
_geom_hbond_atom_site_label_D
_geom_hbond_atom_site_label_H
_geom_hbond_atom_site_label_A
_geom_hbond_distance_DH
_geom_hbond_distance_HA
_geom_hbond_distance_DA
_geom_hbond_angle_DHA
_geom_hbond_site_symmetry_A
O5 H051 O6 0.85 1.97 2.816(6) 170.9 2_556
O5 H052 O10 0.88 2.05 2.872(12) 156.1 .
N10 H10 O14 0.88 2.12 2.894(7) 146.4 1_655
N20 H20 O7 0.88 2.12 2.968(7) 162.5 1_554
N30 H30 O13 0.88 2.05 2.909(7) 165.6 .
N40 H40 O3W 0.88 1.97 2.849(7) 172.1 2_646
O1W H1W1 O2W 0.85 1.95 2.799(7) 175.6 .
O1W H2W1 O4 0.85 2.59 3.339(6) 147.1 .
O1W H2W1 O5 0.85 2.46 3.136(6) 137.1 .
O2W H2W2 O11 0.85 2.24 2.916(11) 137.1 .
O2W H1W2 O8 0.85 2.00 2.851(6) 175.2 2_556
O3W H1W3 O9 0.85 2.32 3.152(15) 166.3 .
O3W H1W3 O10' 0.85 2.20 2.939(13) 144.7 .
O3W H2W3 O12 0.85 2.35 3.069(10) 143.4 1_665

loop_
_geom_torsion_atom_site_label_1
_geom_torsion_atom_site_label_2
_geom_torsion_atom_site_label_3
_geom_torsion_atom_site_label_4
_geom_torsion
_geom_torsion_site_symmetry_1
_geom_torsion_site_symmetry_2
_geom_torsion_site_symmetry_3
_geom_torsion_site_symmetry_4
_geom_torsion_publ_flag
N1 C1 C2 N2 -54.8(7) . . . . ?
C1 C2 N2 C3 -79.4(6) . . . . ?
C2 N2 C3 C4 163.4(5) . . . . ?
N2 C3 C4 N3 -59.6(7) . . . . ?
C3 C4 N3 C5 -81.8(6) . . . . ?
C4 N3 C5 C6 163.0(5) . . . . ?
N3 C5 C6 N4 -56.1(7) . . . . ?
C5 C6 N4 C7 -79.1(6) . . . . ?
C6 N4 C7 C8 162.9(5) . . . . ?
N4 C7 C8 N1 -58.7(7) . . . . ?
C7 C8 N1 C1 -80.4(6) . . . . ?
C8 N1 C1 C2 162.3(5) . . . . ?
N1 C10 C11 O1 35.5(10) . . . . ?
N2 C20 C21 O2 19.3(9) . . . . ?
N3 C30 C31 O3 33.4(8) . . . . ?
N4 C40 C41 O4 32.7(7) . . . . ?
